data_7214360
loop_
_publ_author_name
'Chan, H. C. Stephen'
'Woollam, Grahame R.'
'Wagner, Trixie'
'Schmidt, Martin U.'
'Lewis, Richard A.'

_publ_section_title
;
 Can picolinamide be a promising cocrystal former?
;
_journal_issue 21
_journal_name_full CrystEngComm
_journal_page_first 4365
_journal_paper_doi 10.1039/c4ce00265b
_journal_volume 16
_journal_year 2014
_chemical_formula_sum 'C9 H11 N2 O3'
_chemical_formula_weight 195.20
_chemical_name_common '2:1 pico:adi'
_chemical_name_systematic
; 
 ? 
;
_space_group_IT_number 14
_symmetry_cell_setting monoclinic
_symmetry_space_group_name_Hall '-P 2ybc'
_symmetry_space_group_name_H-M 'P 1 21/c 1'
_atom_sites_solution_hydrogens geom
_atom_sites_solution_primary direct
_atom_sites_solution_secondary difmap
_audit_creation_method SHELXL-97
_cell_angle_alpha 90.00
_cell_angle_beta 90.210(13)
_cell_angle_gamma 90.00
_cell_formula_units_Z 4
_cell_length_a 7.546(2)
_cell_length_b 11.745(3)
_cell_length_c 10.595(3)
_cell_measurement_reflns_used 4950
_cell_measurement_temperature 100(2)
_cell_measurement_theta_max 68.25
_cell_measurement_theta_min 5.51
_cell_volume 939.0(4)
_computing_cell_refinement 'Saint V7.36A (Bruker AXS, 2006)'
_computing_data_collection 'SMART V5.632 (Bruker AXS, 2003)'
_computing_data_reduction 'Saint V7.36A (Bruker AXS, 2006)'
_computing_molecular_graphics 'PLATON (Spek, 2003)'
_computing_structure_refinement 'SHELXL-97 (Sheldrick, 1997)'
_computing_structure_solution 'SHELXS-97 (Sheldrick, 1997)'
_diffrn_ambient_temperature 100(2)
_diffrn_measured_fraction_theta_full 0.988
_diffrn_measured_fraction_theta_max 0.988
_diffrn_measurement_device_type 'three-circle goniometer'
_diffrn_measurement_method \w-scans
_diffrn_radiation_monochromator 'multilayer mirrors'
_diffrn_radiation_source 'microfocus rotating anode'
_diffrn_radiation_type CuK\a
_diffrn_radiation_wavelength 1.54178
_diffrn_reflns_av_R_equivalents 0.0275
_diffrn_reflns_av_sigmaI/netI 0.0205
_diffrn_reflns_limit_h_max 8
_diffrn_reflns_limit_h_min -8
_diffrn_reflns_limit_k_max 13
_diffrn_reflns_limit_k_min -13
_diffrn_reflns_limit_l_max 12
_diffrn_reflns_limit_l_min -11
_diffrn_reflns_number 9175
_diffrn_reflns_theta_full 66.54
_diffrn_reflns_theta_max 66.54
_diffrn_reflns_theta_min 5.62
_exptl_absorpt_coefficient_mu 0.884
_exptl_absorpt_correction_T_max 0.9168
_exptl_absorpt_correction_T_min 0.8571
_exptl_absorpt_correction_type multi-scan
_exptl_absorpt_process_details 'SADABS (Sheldrick, 2010)'
_exptl_crystal_colour colourless
_exptl_crystal_density_diffrn 1.381
_exptl_crystal_density_method 'not measured'
_exptl_crystal_description block
_exptl_crystal_F_000 412
_exptl_crystal_size_max 0.18
_exptl_crystal_size_mid 0.16
_exptl_crystal_size_min 0.10
_refine_diff_density_max 0.166
_refine_diff_density_min -0.282
_refine_diff_density_rms 0.044
_refine_ls_extinction_method none
_refine_ls_goodness_of_fit_ref 1.092
_refine_ls_hydrogen_treatment riding
_refine_ls_matrix_type full
_refine_ls_number_parameters 128
_refine_ls_number_reflns 1627
_refine_ls_number_restraints 0
_refine_ls_restrained_S_all 1.092
_refine_ls_R_factor_all 0.0342
_refine_ls_R_factor_gt 0.0310
_refine_ls_shift/su_max 0.010
_refine_ls_shift/su_mean 0.003
_refine_ls_structure_factor_coef Fsqd
_refine_ls_weighting_details 'calc w=1/[\s^2^(Fo^2^)+(0.0452P)^2^+0.2638P] where P=(Fo^2^+2Fc^2^)/3'
_refine_ls_weighting_scheme calc
_refine_ls_wR_factor_gt 0.0824
_refine_ls_wR_factor_ref 0.0855
_reflns_number_gt 1492
_reflns_number_total 1627
_reflns_threshold_expression >2sigma(I)
_cod_data_source_file c4ce00265b2.cif
_cod_data_source_block STC24a
_cod_depositor_comments 'Adding full bibliography for 7214357--7214365.cif.'
_cod_original_sg_symbol_H-M P21/c
_cod_database_code 7214360
_chemical_source_common EtOH

loop_
_symmetry_equiv_pos_as_xyz
'x, y, z'
'-x, y+1/2, -z+1/2'
'-x, -y, -z'
'x, -y-1/2, z-1/2'

loop_
_atom_site_label
_atom_site_type_symbol
_atom_site_fract_x
_atom_site_fract_y
_atom_site_fract_z
_atom_site_U_iso_or_equiv
_atom_site_adp_type
_atom_site_occupancy
_atom_site_symmetry_multiplicity
_atom_site_calc_flag
_atom_site_refinement_flags
N1 N 0.56209(12) 0.14001(8) -0.02165(9) 0.0193(2) Uani 1 1 d .
C2 C 0.72440(15) 0.09462(11) -0.01964(11) 0.0224(3) Uani 1 1 d .
H2 H 0.7708 0.0650 -0.0961 0.027 Uiso 1 1 calc R
C3 C 0.82888(15) 0.08839(10) 0.08826(11) 0.0225(3) Uani 1 1 d .
H3 H 0.9427 0.0539 0.0854 0.027 Uiso 1 1 calc R
C4 C 0.76532(15) 0.13289(10) 0.19970(11) 0.0205(3) Uani 1 1 d .
H4 H 0.8345 0.1303 0.2747 0.025 Uiso 1 1 calc R
C5 C 0.59764(15) 0.18150(10) 0.19952(11) 0.0190(3) Uani 1 1 d .
H5 H 0.5499 0.2139 0.2742 0.023 Uiso 1 1 calc R
C6 C 0.50159(14) 0.18176(9) 0.08806(10) 0.0165(3) Uani 1 1 d .
C7 C 0.31896(15) 0.23286(9) 0.08562(11) 0.0176(3) Uani 1 1 d .
O8 O 0.25555(10) 0.27509(7) 0.18351(7) 0.0234(2) Uani 1 1 d .
N9 N 0.23445(12) 0.23016(9) -0.02424(9) 0.0202(2) Uani 1 1 d .
H9A H 0.1274 0.2593 -0.0309 0.024 Uiso 1 1 calc R
H9B H 0.2854 0.1993 -0.0905 0.024 Uiso 1 1 calc R
C11 C -0.40985(14) 0.47217(10) -0.00888(10) 0.0180(3) Uani 1 1 d .
H11A H -0.3438 0.5140 -0.0748 0.022 Uiso 1 1 calc R
H11B H -0.4270 0.3930 -0.0387 0.022 Uiso 1 1 calc R
C12 C -0.30009(14) 0.47052(10) 0.11231(10) 0.0184(3) Uani 1 1 d .
H12A H -0.2746 0.5498 0.1384 0.022 Uiso 1 1 calc R
H12B H -0.3699 0.4341 0.1802 0.022 Uiso 1 1 calc R
C13 C -0.12846(15) 0.40740(9) 0.09678(10) 0.0174(3) Uani 1 1 d .
O14 O -0.07958(10) 0.36663(7) -0.00275(7) 0.0230(2) Uani 1 1 d .
O15 O -0.03500(10) 0.39980(7) 0.20297(7) 0.0214(2) Uani 1 1 d .
H15 H 0.0554 0.3597 0.1905 0.032 Uiso 1 1 calc R

loop_
_atom_site_aniso_label
_atom_site_aniso_U_11
_atom_site_aniso_U_22
_atom_site_aniso_U_33
_atom_site_aniso_U_23
_atom_site_aniso_U_13
_atom_site_aniso_U_12
N1 0.0181(5) 0.0219(5) 0.0178(5) 0.0003(4) -0.0001(4) 0.0018(4)
C2 0.0209(6) 0.0281(6) 0.0181(6) -0.0019(5) 0.0021(5) 0.0056(5)
C3 0.0161(6) 0.0278(6) 0.0236(6) 0.0010(5) 0.0008(5) 0.0056(5)
C4 0.0189(6) 0.0252(6) 0.0174(6) 0.0028(5) -0.0026(4) 0.0010(4)
C5 0.0201(6) 0.0216(6) 0.0154(6) 0.0016(4) 0.0012(4) 0.0020(4)
C6 0.0164(6) 0.0164(5) 0.0166(6) 0.0025(4) 0.0011(4) -0.0002(4)
C7 0.0173(6) 0.0183(6) 0.0172(6) 0.0027(4) 0.0015(4) 0.0010(4)
O8 0.0206(4) 0.0337(5) 0.0159(4) 0.0005(3) 0.0009(3) 0.0084(3)
N9 0.0155(5) 0.0280(6) 0.0171(5) -0.0010(4) -0.0013(4) 0.0045(4)
C11 0.0173(6) 0.0196(6) 0.0171(6) -0.0001(4) -0.0007(4) 0.0025(4)
C12 0.0170(6) 0.0202(6) 0.0179(6) -0.0008(4) -0.0009(4) 0.0020(4)
C13 0.0177(6) 0.0182(5) 0.0162(6) 0.0013(4) -0.0014(4) -0.0010(4)
O14 0.0212(4) 0.0313(5) 0.0165(4) -0.0024(3) -0.0022(3) 0.0081(3)
O15 0.0161(4) 0.0309(5) 0.0172(4) -0.0019(3) -0.0030(3) 0.0064(3)

loop_
_atom_type_symbol
_atom_type_description
_atom_type_scat_dispersion_real
_atom_type_scat_dispersion_imag
_atom_type_scat_source
C C 0.0181 0.0091 'International Tables Vol C Tables 4.2.6.8 and 6.1.1.4'
H H 0.0000 0.0000 'International Tables Vol C Tables 4.2.6.8 and 6.1.1.4'
N N 0.0311 0.0180 'International Tables Vol C Tables 4.2.6.8 and 6.1.1.4'
O O 0.0492 0.0322 'International Tables Vol C Tables 4.2.6.8 and 6.1.1.4'

loop_
_geom_angle_atom_site_label_1
_geom_angle_atom_site_label_2
_geom_angle_atom_site_label_3
_geom_angle
_geom_angle_site_symmetry_1
C2 N1 C6 116.51(10) .
N1 C2 C3 123.51(11) .
N1 C2 H2 118.2 .
C3 C2 H2 118.2 .
C4 C3 C2 119.14(11) .
C4 C3 H3 120.4 .
C2 C3 H3 120.4 .
C3 C4 C5 118.33(11) .
C3 C4 H4 120.8 .
C5 C4 H4 120.8 .
C6 C5 C4 118.48(10) .
C6 C5 H5 120.8 .
C4 C5 H5 120.8 .
N1 C6 C5 124.01(10) .
N1 C6 C7 116.45(10) .
C5 C6 C7 119.54(10) .
O8 C7 N9 123.72(10) .
O8 C7 C6 119.94(10) .
N9 C7 C6 116.33(10) .
C7 N9 H9A 120.0 .
C7 N9 H9B 120.0 .
H9A N9 H9B 120.0 .
C11 C11 C12 112.60(11) 3_465
C11 C11 H11A 109.1 3_465
C12 C11 H11A 109.1 .
C11 C11 H11B 109.1 3_465
C12 C11 H11B 109.1 .
H11A C11 H11B 107.8 .
C13 C12 C11 112.32(9) .
C13 C12 H12A 109.1 .
C11 C12 H12A 109.1 .
C13 C12 H12B 109.1 .
C11 C12 H12B 109.1 .
H12A C12 H12B 107.9 .
O14 C13 O15 123.08(10) .
O14 C13 C12 123.61(10) .
O15 C13 C12 113.31(9) .
C13 O15 H15 109.5 .

loop_
_geom_bond_atom_site_label_1
_geom_bond_atom_site_label_2
_geom_bond_distance
_geom_bond_site_symmetry_2
N1 C2 1.3359(16) .
N1 C6 1.3431(15) .
C2 C3 1.3882(17) .
C2 H2 0.9500 .
C3 C4 1.3790(17) .
C3 H3 0.9500 .
C4 C5 1.3881(16) .
C4 H4 0.9500 .
C5 C6 1.3833(16) .
C5 H5 0.9500 .
C6 C7 1.5033(15) .
C7 O8 1.2467(14) .
C7 N9 1.3255(15) .
N9 H9A 0.8800 .
N9 H9B 0.8800 .
C11 C11 1.522(2) 3_465
C11 C12 1.5255(16) .
C11 H11A 0.9900 .
C11 H11B 0.9900 .
C12 C13 1.5018(16) .
C12 H12A 0.9900 .
C12 H12B 0.9900 .
C13 O14 1.2166(14) .
C13 O15 1.3287(14) .
O15 H15 0.8400 .

loop_
_geom_hbond_atom_site_label_D
_geom_hbond_atom_site_label_H
_geom_hbond_atom_site_label_A
_geom_hbond_distance_DH
_geom_hbond_distance_HA
_geom_hbond_distance_DA
_geom_hbond_angle_DHA
_geom_hbond_site_symmetry_A
N9 H9A O14 0.88 2.03 2.8706(13) 159.4 .
N9 H9B O8 0.88 2.42 3.1017(15) 134.2 4_565
O15 H15 O8 0.84 1.81 2.6454(12) 173.2 .

loop_
_geom_torsion_atom_site_label_1
_geom_torsion_atom_site_label_2
_geom_torsion_atom_site_label_3
_geom_torsion_atom_site_label_4
_geom_torsion
_geom_torsion_site_symmetry_1
C6 N1 C2 C3 0.51(17) .
N1 C2 C3 C4 -1.27(19) .
C2 C3 C4 C5 0.57(18) .
C3 C4 C5 C6 0.76(17) .
C2 N1 C6 C5 0.95(16) .
C2 N1 C6 C7 179.97(10) .
C4 C5 C6 N1 -1.59(17) .
C4 C5 C6 C7 179.41(10) .
N1 C6 C7 O8 -178.72(10) .
C5 C6 C7 O8 0.35(16) .
N1 C6 C7 N9 0.97(15) .
C5 C6 C7 N9 -179.96(10) .
C11 C11 C12 C13 175.49(11) 3_465
C11 C12 C13 O14 2.98(16) .
C11 C12 C13 O15 -176.68(9) .
